data_4345047
loop_
_publ_author_name
'Ueno, Takahiro'
'Fujinami, Takeshi'
'Matsumoto, Naohide'
'Furusawa, Masaki'
'Irie, Ryo'
'Re, Nazzareno'
'Kanetomo, Takuya'
'Ishida, Takayuki'
'Sunatsuki, Yukinari'

_publ_section_title
;
 Circular and Chainlike Copper(II)-Lanthanide(III) Complexes Generated by
 Assembly Reactions of Racemic and Chiral Copper(II) Cross-Linking Ligand
 Complexes with Ln(III)(NO3)3&#x00B7;6H2O (Ln(III) = Gd(III), Tb(III),
 Dy(III)).
;
_journal_issue 3
_journal_name_full 'Inorganic chemistry'
_journal_page_first 1679
_journal_page_last 1695
_journal_paper_doi 10.1021/acs.inorgchem.6b02668
_journal_volume 56
_journal_year 2017
_chemical_formula_moiety 'C30 H25 Cu Gd N4 O10'
_chemical_formula_sum 'C30 H25 Cu Gd N4 O10'
_chemical_formula_weight 822.34
_space_group_IT_number 2
_symmetry_cell_setting triclinic
_symmetry_Int_Tables_number 2
_symmetry_space_group_name_Hall '-P 1'
_symmetry_space_group_name_H-M 'P -1'
_atom_sites_solution_hydrogens geom
_atom_sites_solution_primary direct
_atom_sites_solution_secondary difmap
_cell_angle_alpha 81.6869(16)
_cell_angle_beta 83.9938(16)
_cell_angle_gamma 71.6457(13)
_cell_formula_units_Z 2
_cell_length_a 9.1079(5)
_cell_length_b 12.6756(7)
_cell_length_c 13.7264(8)
_cell_measurement_reflns_used 8033
_cell_measurement_temperature 150
_cell_measurement_theta_max 27.48
_cell_measurement_theta_min 3.00
_cell_volume 1485.32(14)
_computing_cell_refinement 'RAPID AUTO'
_computing_data_collection 'RAPID AUTO (Rigaku, ????)'
_computing_data_reduction 'RAPID AUTO'
_computing_molecular_graphics 'CrystalStructure 4.0'
_computing_publication_material 'CrystalStructure 4.0 (Rigaku, 2010)'
_computing_structure_refinement 'CRYSTALS (Carruthers, et al., 1999)'
_computing_structure_solution 'SHELXS97 (Sheldrick, 2008)'
_diffrn_ambient_temperature 150
_diffrn_detector_area_resol_mean 10.000
_diffrn_measured_fraction_theta_full 0.986
_diffrn_measured_fraction_theta_max 0.986
_diffrn_measurement_device_type 'Rigaku R-AXIS RAPID'
_diffrn_measurement_method \w
_diffrn_radiation_type 'Mo K\a'
_diffrn_radiation_wavelength 0.71075
_diffrn_reflns_av_R_equivalents 0.0921
_diffrn_reflns_limit_h_max 11
_diffrn_reflns_limit_h_min -11
_diffrn_reflns_limit_k_max 16
_diffrn_reflns_limit_k_min -15
_diffrn_reflns_limit_l_max 17
_diffrn_reflns_limit_l_min -17
_diffrn_reflns_number 14638
_diffrn_reflns_theta_full 27.49
_diffrn_reflns_theta_max 27.49
_diffrn_standards_number 0
_exptl_absorpt_coefficient_mu 3.001
_exptl_absorpt_correction_T_max 0.782
_exptl_absorpt_correction_T_min 0.545
_exptl_absorpt_correction_type multi-scan
_exptl_absorpt_process_details 'ABSCOR (Rigaku, 1995)'
_exptl_crystal_colour black
_exptl_crystal_density_diffrn 1.839
_exptl_crystal_density_method 'not measured'
_exptl_crystal_description block
_exptl_crystal_F_000 812.00
_exptl_crystal_size_max 0.197
_exptl_crystal_size_mid 0.104
_exptl_crystal_size_min 0.082
_refine_diff_density_max 1.900
_refine_diff_density_min -0.985
_refine_ls_extinction_method none
_refine_ls_goodness_of_fit_ref 1.000
_refine_ls_hydrogen_treatment constr
_refine_ls_number_parameters 440
_refine_ls_number_reflns 3893
_refine_ls_R_factor_gt 0.0485
_refine_ls_shift/su_max 0.000
_refine_ls_structure_factor_coef Fsqd
_refine_ls_weighting_details
;
    Chebychev polynomial with 3 parameters (Carruthers & Watkin, 1979)
    1844.0100    2587.2300    860.6330
;
_refine_ls_weighting_scheme calc
_refine_ls_wR_factor_ref 0.0962
_reflns_number_gt 3893
_reflns_number_total 6717
_reflns_threshold_expression F^2^>2.0\s(F^2^)
_cod_data_source_file ic6b02668_si_001.cif
_cod_data_source_block CuRRSSGd-150K-11.16
_cod_depositor_comments 'Adding full bibliography for 4345045--4345047.cif.'
_cod_original_cell_volume 1485.33(14)
_cod_database_code 4345047

loop_
_symmetry_equiv_pos_site_id
_symmetry_equiv_pos_as_xyz
1 +X,+Y,+Z
2 -X,-Y,-Z

loop_
_atom_site_label
_atom_site_type_symbol
_atom_site_fract_x
_atom_site_fract_y
_atom_site_fract_z
_atom_site_U_iso_or_equiv
_atom_site_adp_type
_atom_site_occupancy
_atom_site_symmetry_multiplicity
_atom_site_calc_flag
_atom_site_refinement_flags
Gd1 Gd 0.31085(5) 0.68667(3) 0.70052(3) 0.02528(11) Uani 1.0 2 d .
Cu1 Cu 0.40858(11) 0.72098(8) 0.45696(7) 0.0255(3) Uani 1.0 2 d .
O1 O 0.5005(6) 0.6300(5) 0.5725(4) 0.0282(15) Uani 1.0 2 d .
O2 O 0.2362(6) 0.7824(4) 0.5484(4) 0.0249(14) Uani 1.0 2 d .
O3 O 0.7116(6) 0.4828(5) 0.3162(4) 0.0324(16) Uani 1.0 2 d .
O4 O 0.0261(6) 0.7807(5) 0.6882(4) 0.0337(16) Uani 1.0 2 d .
O5 O 0.4814(7) 0.8067(5) 0.6818(5) 0.0422(19) Uani 1.0 2 d .
O6 O 0.2600(7) 0.8676(5) 0.7637(5) 0.0368(17) Uani 1.0 2 d .
O7 O 0.4135(8) 0.9720(5) 0.7302(5) 0.051(2) Uani 1.0 2 d .
O8 O 0.4603(7) 0.6187(6) 0.8470(4) 0.0396(18) Uani 1.0 2 d .
O9 O 0.2127(7) 0.6523(5) 0.8678(5) 0.0364(17) Uani 1.0 2 d .
O10 O 0.3535(8) 0.5994(5) 0.9956(4) 0.0449(19) Uani 1.0 2 d .
N1 N 0.5677(7) 0.6539(6) 0.3626(5) 0.0265(17) Uani 1.0 2 d .
N2 N 0.3073(8) 0.8173(6) 0.3459(5) 0.0269(18) Uani 1.0 2 d .
N3 N 0.3858(9) 0.8840(6) 0.7264(6) 0.036(2) Uani 1.0 2 d .
N4 N 0.3435(9) 0.6224(6) 0.9068(6) 0.037(2) Uani 1.0 2 d .
C1 C 0.6402(9) 0.5532(6) 0.5691(6) 0.023(2) Uani 1.0 2 d .
C2 C 0.7082(10) 0.5082(7) 0.6591(6) 0.032(3) Uani 1.0 2 d .
C3 C 0.8522(10) 0.4280(7) 0.6633(7) 0.036(3) Uani 1.0 2 d .
C4 C 0.9332(10) 0.3891(7) 0.5777(7) 0.033(3) Uani 1.0 2 d .
C5 C 0.8645(9) 0.4313(6) 0.4889(7) 0.030(3) Uani 1.0 2 d .
C6 C 0.7211(9) 0.5112(6) 0.4822(6) 0.024(2) Uani 1.0 2 d .
C7 C 0.6605(9) 0.5518(6) 0.3829(6) 0.024(2) Uani 1.0 2 d .
C8 C 0.5255(9) 0.6938(6) 0.2594(5) 0.0238(19) Uani 1.0 2 d .
C9 C 0.6650(10) 0.6885(7) 0.1884(6) 0.032(3) Uani 1.0 2 d .
C10 C 0.7714(10) 0.7400(8) 0.2053(7) 0.044(3) Uani 1.0 2 d .
C11 C 0.9038(11) 0.7330(9) 0.1410(8) 0.055(3) Uani 1.0 2 d .
C12 C 0.9255(14) 0.6745(10) 0.0602(9) 0.068(4) Uani 1.0 2 d .
C13 C 0.8200(14) 0.6249(9) 0.0433(8) 0.060(4) Uani 1.0 2 d .
C14 C 0.6889(12) 0.6333(8) 0.1052(7) 0.045(3) Uani 1.0 2 d .
C15 C 0.4201(9) 0.8165(7) 0.2585(6) 0.027(2) Uani 1.0 2 d .
C16 C 0.3495(9) 0.8678(6) 0.1617(6) 0.026(2) Uani 1.0 2 d .
C17 C 0.2701(10) 0.8170(7) 0.1120(7) 0.035(3) Uani 1.0 2 d .
C18 C 0.2059(11) 0.8677(8) 0.0229(7) 0.040(3) Uani 1.0 2 d .
C19 C 0.2213(11) 0.9702(8) -0.0164(7) 0.042(3) Uani 1.0 2 d .
C20 C 0.2963(10) 1.0227(8) 0.0311(6) 0.038(3) Uani 1.0 2 d .
C21 C 0.3620(10) 0.9721(7) 0.1206(6) 0.034(3) Uani 1.0 2 d .
C22 C 0.1643(10) 0.8724(7) 0.3435(6) 0.032(3) Uani 1.0 2 d .
C23 C 0.0508(9) 0.8767(6) 0.4260(6) 0.025(2) Uani 1.0 2 d .
C24 C -0.1071(10) 0.9224(7) 0.4072(7) 0.036(3) Uani 1.0 2 d .
C25 C -0.2203(10) 0.9219(7) 0.4800(7) 0.037(3) Uani 1.0 2 d .
C26 C -0.1826(9) 0.8747(7) 0.5757(6) 0.029(2) Uani 1.0 2 d .
C27 C -0.0280(10) 0.8302(7) 0.5956(6) 0.029(2) Uani 1.0 2 d .
C28 C 0.0891(9) 0.8307(6) 0.5216(6) 0.0227(19) Uani 1.0 2 d .
C29 C -0.0883(10) 0.7798(9) 0.7709(6) 0.043(3) Uani 1.0 2 d .
C30 C -0.1492(12) 0.6855(10) 0.7731(8) 0.061(4) Uani 1.0 2 d .
H1 H 0.6546 0.5332 0.7170 0.0357 Uiso 1.0 2 calc R
H2 H 0.8951 0.3999 0.7239 0.0427 Uiso 1.0 2 calc R
H3 H 1.0310 0.3364 0.5797 0.0381 Uiso 1.0 2 calc R
H4 H 0.9169 0.4052 0.4310 0.0335 Uiso 1.0 2 calc R
H5 H 0.4667 0.6488 0.2391 0.0261 Uiso 1.0 2 calc R
H6 H 0.7550 0.7791 0.2598 0.0464 Uiso 1.0 2 calc R
H7 H 0.9760 0.7675 0.1518 0.0574 Uiso 1.0 2 calc R
H8 H 1.0135 0.6683 0.0176 0.0663 Uiso 1.0 2 calc R
H9 H 0.8367 0.5853 -0.0109 0.0601 Uiso 1.0 2 calc R
H10 H 0.6147 0.6021 0.0915 0.0499 Uiso 1.0 2 calc R
H11 H 0.4861 0.8603 0.2713 0.0308 Uiso 1.0 2 calc R
H12 H 0.2597 0.7480 0.1393 0.0403 Uiso 1.0 2 calc R
H13 H 0.1540 0.8321 -0.0098 0.0484 Uiso 1.0 2 calc R
H14 H 0.1794 1.0038 -0.0762 0.0458 Uiso 1.0 2 calc R
H15 H 0.3042 1.0925 0.0041 0.0435 Uiso 1.0 2 calc R
H16 H 0.4135 1.0081 0.1531 0.0416 Uiso 1.0 2 calc R
H17 H 0.1296 0.9132 0.2839 0.0377 Uiso 1.0 2 calc R
H18 H -0.1339 0.9535 0.3434 0.0405 Uiso 1.0 2 calc R
H19 H -0.3239 0.9540 0.4663 0.0406 Uiso 1.0 2 calc R
H20 H -0.2594 0.8716 0.6253 0.0331 Uiso 1.0 2 calc R
H21 H -0.0400 0.7740 0.8319 0.0477 Uiso 1.0 2 calc R
H22 H -0.1731 0.8490 0.7635 0.0477 Uiso 1.0 2 calc R
H23 H -0.0651 0.6171 0.7802 0.0737 Uiso 1.0 2 calc R
H24 H -0.2246 0.6856 0.8275 0.0737 Uiso 1.0 2 calc R
H25 H -0.1967 0.6914 0.7125 0.0737 Uiso 1.0 2 calc R

loop_
_atom_site_aniso_label
_atom_site_aniso_U_11
_atom_site_aniso_U_22
_atom_site_aniso_U_33
_atom_site_aniso_U_12
_atom_site_aniso_U_13
_atom_site_aniso_U_23
Gd1 0.0261(3) 0.0260(2) 0.02093(19) -0.00701(17) 0.00417(15) 0.00014(14)
Cu1 0.0240(5) 0.0250(5) 0.0227(5) -0.0044(5) 0.0037(4) 0.0016(4)
O1 0.021(3) 0.027(3) 0.028(3) 0.000(3) 0.003(3) 0.004(3)
O2 0.018(3) 0.025(3) 0.027(3) -0.000(3) 0.001(3) -0.004(3)
O3 0.029(3) 0.031(3) 0.036(4) -0.013(3) 0.005(3) 0.004(3)
O4 0.026(3) 0.043(4) 0.026(3) -0.007(3) 0.008(3) 0.000(3)
O5 0.034(4) 0.040(4) 0.054(4) -0.015(3) -0.002(3) -0.002(3)
O6 0.039(4) 0.036(4) 0.034(4) -0.013(3) 0.006(3) -0.001(3)
O7 0.066(5) 0.036(4) 0.058(5) -0.024(4) -0.021(4) 0.004(3)
O8 0.033(4) 0.054(4) 0.027(3) -0.008(3) -0.002(3) -0.001(3)
O9 0.034(4) 0.039(4) 0.036(4) -0.012(3) 0.005(3) -0.004(3)
O10 0.064(5) 0.042(4) 0.020(3) -0.007(4) -0.000(3) -0.000(3)
N1 0.024(4) 0.030(4) 0.023(4) -0.012(3) 0.003(3) 0.008(3)
N2 0.025(4) 0.027(4) 0.025(4) -0.007(3) 0.004(3) 0.001(3)
N3 0.045(5) 0.024(4) 0.041(5) -0.011(4) -0.016(4) 0.005(4)
N4 0.038(5) 0.032(4) 0.039(5) -0.009(4) 0.005(4) -0.005(4)
C1 0.027(5) 0.021(4) 0.024(4) -0.013(4) 0.001(4) 0.002(3)
C2 0.034(5) 0.027(4) 0.028(5) -0.005(4) 0.001(4) 0.004(4)
C3 0.035(5) 0.034(5) 0.038(5) -0.012(5) -0.004(4) 0.007(4)
C4 0.028(5) 0.029(5) 0.039(5) -0.005(4) -0.006(4) 0.007(4)
C5 0.022(5) 0.017(4) 0.045(5) 0.002(4) 0.009(4) -0.005(4)
C6 0.027(5) 0.026(4) 0.025(4) -0.019(4) 0.004(4) 0.003(3)
C7 0.028(5) 0.020(4) 0.024(4) -0.012(4) 0.011(4) -0.004(3)
C8 0.021(4) 0.024(4) 0.020(4) -0.002(4) 0.005(3) 0.001(3)
C9 0.033(5) 0.028(5) 0.027(5) -0.004(4) 0.002(4) 0.008(4)
C10 0.029(5) 0.044(6) 0.043(6) 0.001(5) 0.001(5) 0.020(5)
C11 0.032(6) 0.061(7) 0.051(7) -0.003(5) 0.002(5) 0.033(6)
C12 0.051(8) 0.059(7) 0.056(8) 0.012(6) 0.031(6) 0.027(6)
C13 0.074(8) 0.044(6) 0.032(6) 0.010(6) 0.029(6) 0.006(5)
C14 0.059(7) 0.036(5) 0.030(5) -0.008(5) 0.007(5) 0.010(4)
C15 0.025(4) 0.029(4) 0.023(4) -0.007(4) 0.005(4) -0.000(4)
C16 0.019(4) 0.024(4) 0.033(5) -0.007(4) 0.006(4) 0.001(4)
C17 0.032(5) 0.033(5) 0.035(5) -0.008(4) -0.003(4) 0.003(4)
C18 0.037(5) 0.050(6) 0.035(5) -0.014(5) 0.003(4) -0.007(5)
C19 0.044(6) 0.043(6) 0.027(5) -0.002(5) 0.002(4) 0.001(4)
C20 0.041(6) 0.037(5) 0.031(5) -0.009(5) -0.005(4) 0.011(4)
C21 0.033(5) 0.040(5) 0.031(5) -0.015(4) -0.001(4) -0.002(4)
C22 0.037(5) 0.029(5) 0.029(5) -0.013(4) 0.002(4) 0.002(4)
C23 0.024(4) 0.022(4) 0.026(4) -0.010(4) 0.006(4) 0.003(3)
C24 0.033(5) 0.033(5) 0.036(5) -0.006(4) -0.002(4) 0.010(4)
C25 0.016(5) 0.039(5) 0.046(6) -0.002(4) 0.004(4) 0.004(4)
C26 0.026(5) 0.037(5) 0.020(4) -0.007(4) 0.011(4) -0.001(4)
C27 0.036(5) 0.026(4) 0.020(4) -0.003(4) 0.005(4) -0.003(3)
C28 0.020(4) 0.014(4) 0.030(4) -0.002(4) 0.005(4) -0.003(3)
C29 0.032(5) 0.063(7) 0.025(5) -0.001(5) 0.000(4) -0.006(5)
C30 0.046(7) 0.086(9) 0.053(7) -0.035(7) 0.002(5) 0.021(6)

loop_
_atom_type_symbol
_atom_type_description
_atom_type_scat_dispersion_real
_atom_type_scat_dispersion_imag
_atom_type_scat_source
N N 0.0061 0.0033
;
International Tables for Crystallography
(1992, Vol. C, Tables 4.2.6.8 and 6.1.1.4)
;
O O 0.0106 0.0060
;
International Tables for Crystallography
(1992, Vol. C, Tables 4.2.6.8 and 6.1.1.4)
;
Cu Cu 0.3201 1.2651
;
International Tables for Crystallography
(1992, Vol. C, Tables 4.2.6.8 and 6.1.1.4)
;
Gd Gd -0.1653 3.9035
;
International Tables for Crystallography
(1992, Vol. C, Tables 4.2.6.8 and 6.1.1.4)
;
C C 0.0033 0.0016
;
International Tables for Crystallography
(1992, Vol. C, Tables 4.2.6.8 and 6.1.1.4)
;
H H 0.0000 0.0000
;
International Tables for Crystallography
(1992, Vol. C, Table 6.1.1.4)
;

loop_
_geom_angle_atom_site_label_1
_geom_angle_atom_site_label_2
_geom_angle_atom_site_label_3
_geom_angle
_geom_angle_publ_flag
_geom_angle_site_symmetry_1
_geom_angle_site_symmetry_3
O1 Gd1 O2 67.36(16) yes . .
O1 Gd1 O3 78.8(2) yes . 2_666
O1 Gd1 O4 128.21(18) yes . .
O1 Gd1 O5 71.7(2) yes . .
O1 Gd1 O6 121.8(2) yes . .
O1 Gd1 O8 102.21(18) yes . .
O1 Gd1 O9 148.93(17) yes . .
O1 Gd1 N3 96.6(2) yes . .
O1 Gd1 N4 126.78(18) yes . .
O2 Gd1 O3 100.3(2) yes . 2_666
O2 Gd1 O4 64.30(17) yes . .
O2 Gd1 O5 82.3(2) yes . .
O2 Gd1 O6 88.82(19) yes . .
O2 Gd1 O8 159.6(3) yes . .
O2 Gd1 O9 142.29(17) yes . .
O2 Gd1 N3 84.1(2) yes . .
O2 Gd1 N4 164.24(18) yes . .
O3 Gd1 O4 92.4(2) yes 2_666 .
O3 Gd1 O5 146.80(19) yes 2_666 .
O3 Gd1 O6 159.4(2) yes 2_666 .
O3 Gd1 O8 94.4(3) yes 2_666 .
O3 Gd1 O9 84.7(2) yes 2_666 .
O3 Gd1 N3 171.7(2) yes 2_666 .
O3 Gd1 N4 90.2(3) yes 2_666 .
O4 Gd1 O5 117.70(19) yes . .
O4 Gd1 O6 74.9(2) yes . .
O4 Gd1 O8 129.46(18) yes . .
O4 Gd1 O9 78.23(18) yes . .
O4 Gd1 N3 95.9(2) yes . .
O4 Gd1 N4 103.89(19) yes . .
O5 Gd1 O6 52.3(2) yes . .
O5 Gd1 O8 77.7(3) yes . .
O5 Gd1 O9 113.5(3) yes . .
O5 Gd1 N3 26.2(2) yes . .
O5 Gd1 N4 95.3(3) yes . .
O6 Gd1 O8 82.0(2) yes . .
O6 Gd1 O9 77.0(2) yes . .
O6 Gd1 N3 26.2(2) yes . .
O6 Gd1 N4 77.6(2) yes . .
O8 Gd1 O9 52.8(2) yes . .
O8 Gd1 N3 79.7(3) yes . .
O8 Gd1 N4 26.3(2) yes . .
O9 Gd1 N3 96.2(3) yes . .
O9 Gd1 N4 26.5(2) yes . .
N3 Gd1 N4 87.0(3) yes . .
O1 Cu1 O2 84.3(2) yes . .
O1 Cu1 N1 97.3(3) yes . .
O1 Cu1 N2 176.7(3) yes . .
O2 Cu1 N1 175.0(3) yes . .
O2 Cu1 N2 92.5(3) yes . .
N1 Cu1 N2 86.0(3) yes . .
Gd1 O1 Cu1 103.66(19) yes . .
Gd1 O1 C1 133.6(5) yes . .
Cu1 O1 C1 122.7(5) yes . .
Gd1 O2 Cu1 104.71(19) yes . .
Gd1 O2 C28 126.3(5) yes . .
Cu1 O2 C28 123.5(5) yes . .
Gd1 O3 C7 133.9(5) yes 2_666 .
Gd1 O4 C27 118.4(5) yes . .
Gd1 O4 C29 123.6(5) yes . .
C27 O4 C29 117.9(6) yes . .
Gd1 O5 N3 94.8(6) yes . .
Gd1 O6 N3 95.2(5) yes . .
Gd1 O8 N4 95.1(5) yes . .
Gd1 O9 N4 96.5(5) yes . .
Cu1 N1 C7 120.7(5) yes . .
Cu1 N1 C8 112.8(4) yes . .
C7 N1 C8 118.8(7) yes . .
Cu1 N2 C15 110.5(5) yes . .
Cu1 N2 C22 126.4(6) yes . .
C15 N2 C22 123.1(7) yes . .
Gd1 N3 O5 58.9(5) yes . .
Gd1 N3 O6 58.6(5) yes . .
Gd1 N3 O7 174.9(6) yes . .
O5 N3 O6 117.5(8) yes . .
O5 N3 O7 120.6(8) yes . .
O6 N3 O7 121.9(7) yes . .
Gd1 N4 O8 58.6(4) yes . .
Gd1 N4 O9 57.0(4) yes . .
Gd1 N4 O10 177.2(6) yes . .
O8 N4 O9 115.6(7) yes . .
O8 N4 O10 122.8(8) yes . .
O9 N4 O10 121.7(8) yes . .
O1 C1 C2 117.2(7) yes . .
O1 C1 C6 124.8(7) yes . .
C2 C1 C6 117.9(6) yes . .
C1 C2 C3 121.6(8) yes . .
C2 C3 C4 120.4(8) yes . .
C3 C4 C5 118.1(7) yes . .
C4 C5 C6 122.8(8) yes . .
C1 C6 C5 119.1(7) yes . .
C1 C6 C7 122.8(6) yes . .
C5 C6 C7 118.1(7) yes . .
O3 C7 N1 122.2(7) yes . .
O3 C7 C6 116.3(6) yes . .
N1 C7 C6 121.3(7) yes . .
N1 C8 C9 112.7(6) yes . .
N1 C8 C15 106.6(6) yes . .
C9 C8 C15 109.9(7) yes . .
C8 C9 C10 119.9(8) yes . .
C8 C9 C14 121.4(9) yes . .
C10 C9 C14 118.7(9) yes . .
C9 C10 C11 120.3(10) yes . .
C10 C11 C12 119.1(12) yes . .
C11 C12 C13 120.4(11) yes . .
C12 C13 C14 120.6(11) yes . .
C9 C14 C13 120.8(11) yes . .
N2 C15 C8 105.8(6) yes . .
N2 C15 C16 115.4(6) yes . .
C8 C15 C16 114.5(7) yes . .
C15 C16 C17 123.1(8) yes . .
C15 C16 C21 118.6(8) yes . .
C17 C16 C21 118.3(8) yes . .
C16 C17 C18 121.2(9) yes . .
C17 C18 C19 119.2(10) yes . .
C18 C19 C20 120.9(9) yes . .
C19 C20 C21 120.2(9) yes . .
C16 C21 C20 120.1(9) yes . .
N2 C22 C23 125.3(7) yes . .
C22 C23 C24 118.2(7) yes . .
C22 C23 C28 123.3(7) yes . .
C24 C23 C28 118.3(7) yes . .
C23 C24 C25 121.4(8) yes . .
C24 C25 C26 120.6(8) yes . .
C25 C26 C27 118.8(7) yes . .
O4 C27 C26 124.8(7) yes . .
O4 C27 C28 114.1(7) yes . .
C26 C27 C28 121.1(7) yes . .
O2 C28 C23 123.8(7) yes . .
O2 C28 C27 116.4(7) yes . .
C23 C28 C27 119.8(7) yes . .
O4 C29 C30 110.8(8) yes . .
C1 C2 H1 118.817 no . .
C3 C2 H1 119.626 no . .
C2 C3 H2 119.870 no . .
C4 C3 H2 119.698 no . .
C3 C4 H3 121.081 no . .
C5 C4 H3 120.797 no . .
C4 C5 H4 119.030 no . .
C6 C5 H4 118.147 no . .
N1 C8 H5 109.439 no . .
C9 C8 H5 109.201 no . .
C15 C8 H5 108.951 no . .
C9 C10 H6 119.523 no . .
C11 C10 H6 120.152 no . .
C10 C11 H7 120.896 no . .
C12 C11 H7 119.987 no . .
C11 C12 H8 119.937 no . .
C13 C12 H8 119.672 no . .
C12 C13 H9 119.400 no . .
C14 C13 H9 120.035 no . .
C9 C14 H10 119.077 no . .
C13 C14 H10 120.108 no . .
N2 C15 H11 106.950 no . .
C8 C15 H11 106.519 no . .
C16 C15 H11 107.071 no . .
C16 C17 H12 118.922 no . .
C18 C17 H12 119.880 no . .
C17 C18 H13 120.077 no . .
C19 C18 H13 120.674 no . .
C18 C19 H14 119.339 no . .
C20 C19 H14 119.716 no . .
C19 C20 H15 119.836 no . .
C21 C20 H15 119.925 no . .
C16 C21 H16 119.664 no . .
C20 C21 H16 120.237 no . .
N2 C22 H17 117.496 no . .
C23 C22 H17 117.243 no . .
C23 C24 H18 118.925 no . .
C25 C24 H18 119.689 no . .
C24 C25 H19 119.949 no . .
C26 C25 H19 119.494 no . .
C25 C26 H20 120.959 no . .
C27 C26 H20 120.218 no . .
O4 C29 H21 109.107 no . .
O4 C29 H22 108.848 no . .
C30 C29 H21 109.599 no . .
C30 C29 H22 109.005 no . .
H21 C29 H22 109.496 no . .
C29 C30 H23 108.807 no . .
C29 C30 H24 110.289 no . .
C29 C30 H25 109.400 no . .
H23 C30 H24 109.445 no . .
H23 C30 H25 109.443 no . .
H24 C30 H25 109.441 no . .

loop_
_geom_bond_atom_site_label_1
_geom_bond_atom_site_label_2
_geom_bond_distance
_geom_bond_publ_flag
_geom_bond_site_symmetry_2
Gd1 O1 2.353(5) yes .
Gd1 O2 2.311(5) yes .
Gd1 O3 2.267(7) yes 2_666
Gd1 O4 2.502(5) yes .
Gd1 O5 2.466(8) yes .
Gd1 O6 2.460(7) yes .
Gd1 O8 2.444(6) yes .
Gd1 O9 2.405(6) yes .
Gd1 N3 2.869(9) yes .
Gd1 N4 2.850(8) yes .
Cu1 O1 1.920(5) yes .
Cu1 O2 1.935(5) yes .
Cu1 N1 1.911(6) yes .
Cu1 N2 1.926(6) yes .
O1 C1 1.338(8) yes .
O2 C28 1.351(9) yes .
O3 C7 1.306(10) yes .
O4 C27 1.398(9) yes .
O4 C29 1.460(10) yes .
O5 N3 1.272(9) yes .
O6 N3 1.270(11) yes .
O7 N3 1.229(11) yes .
O8 N4 1.267(10) yes .
O9 N4 1.280(10) yes .
O10 N4 1.219(10) yes .
N1 C7 1.313(9) yes .
N1 C8 1.481(10) yes .
N2 C15 1.495(10) yes .
N2 C22 1.271(10) yes .
C1 C2 1.402(11) yes .
C1 C6 1.415(10) yes .
C2 C3 1.385(11) yes .
C3 C4 1.387(12) yes .
C4 C5 1.388(12) yes .
C5 C6 1.380(10) yes .
C6 C7 1.484(11) yes .
C8 C9 1.508(11) yes .
C8 C15 1.548(10) yes .
C9 C10 1.382(15) yes .
C9 C14 1.387(13) yes .
C10 C11 1.405(13) yes .
C11 C12 1.386(17) yes .
C12 C13 1.36(2) yes .
C13 C14 1.376(15) yes .
C15 C16 1.506(11) yes .
C16 C17 1.388(14) yes .
C16 C21 1.395(12) yes .
C17 C18 1.391(12) yes .
C18 C19 1.377(14) yes .
C19 C20 1.355(16) yes .
C20 C21 1.401(12) yes .
C22 C23 1.446(11) yes .
C23 C24 1.406(11) yes .
C23 C28 1.390(11) yes .
C24 C25 1.360(12) yes .
C25 C26 1.392(12) yes .
C26 C27 1.382(12) yes .
C27 C28 1.395(11) yes .
C29 C30 1.462(18) yes .
C2 H1 0.930 no .
C3 H2 0.930 no .
C4 H3 0.930 no .
C5 H4 0.930 no .
C8 H5 0.980 no .
C10 H6 0.930 no .
C11 H7 0.930 no .
C12 H8 0.930 no .
C13 H9 0.930 no .
C14 H10 0.930 no .
C15 H11 0.980 no .
C17 H12 0.930 no .
C18 H13 0.930 no .
C19 H14 0.930 no .
C20 H15 0.930 no .
C21 H16 0.930 no .
C22 H17 0.930 no .
C24 H18 0.930 no .
C25 H19 0.930 no .
C26 H20 0.930 no .
C29 H21 0.970 no .
C29 H22 0.970 no .
C30 H23 0.960 no .
C30 H24 0.960 no .
C30 H25 0.960 no .

loop_
_geom_contact_atom_site_label_1
_geom_contact_atom_site_label_2
_geom_contact_distance
_geom_contact_publ_flag
_geom_contact_site_symmetry_2
Cu1 C5 3.561(9) no 2_666
Cu1 C6 3.235(7) no .
Cu1 C6 3.468(9) no 2_666
Cu1 C23 3.270(7) no .
O1 C6 3.290(11) no 2_666
O1 C7 2.986(9) no .
O1 C7 3.060(11) no 2_666
O2 C5 3.239(11) no 2_666
O2 C22 2.937(10) no .
O3 C1 3.552(10) no 2_666
O3 C5 2.766(11) no .
O3 C8 2.730(8) no .
O3 C9 2.861(10) no .
O3 C10 3.570(12) no .
O3 C14 3.217(10) no .
O5 C1 3.585(10) no .
O8 C2 3.398(10) no .
O9 C14 3.418(11) no 2_666
O9 C29 3.041(10) no .
O9 C30 3.550(14) no .
O10 C14 3.574(13) no 2_666
N1 C1 2.987(10) no .
N1 C10 3.008(12) no .
N2 C17 3.265(11) no .
N2 C21 3.494(10) no .
N2 C28 2.949(10) no .
N4 C14 3.374(13) no 2_666
C1 C4 2.821(10) no .
C1 C7 3.372(13) no 2_666
C2 C5 2.743(12) no .
C3 C6 2.791(12) no .
C4 C23 3.333(12) no 2_666
C4 C28 3.342(13) no 2_666
C5 C27 3.491(11) no 2_666
C5 C28 3.235(11) no 2_666
C7 C9 2.969(11) no .
C7 C10 3.461(12) no .
C8 C17 3.119(11) no .
C8 C22 3.542(10) no .
C9 C12 2.777(15) no .
C9 C16 3.070(10) no .
C10 C13 2.757(15) no .
C10 C15 3.078(12) no .
C11 C14 2.758(17) no .
C14 C15 3.545(11) no .
C16 C19 2.783(12) no .
C16 C22 2.859(11) no .
C17 C20 2.755(13) no .
C17 C22 3.331(12) no .
C18 C21 2.769(15) no .
C23 C26 2.801(11) no .
C24 C27 2.750(11) no .
C25 C28 2.774(11) no .
C26 C29 2.874(11) no .
C26 C30 3.320(13) no .
C27 C30 3.152(14) no .
O5 C26 3.550(11) no 1_655
O5 C30 3.510(12) no 1_655
O6 C18 3.541(11) no 1_556
O6 C19 3.399(12) no 1_556
O6 C24 3.327(10) no 2_576
O7 C15 3.497(12) no 2_676
O7 C21 3.329(13) no 2_676
O7 C24 3.340(11) no 2_576
O7 C25 3.418(11) no 2_576
O8 O10 3.357(8) no 2_667
O9 C12 3.493(13) no 1_456
O10 O8 3.357(8) no 2_667
O10 O10 3.038(8) no 2_667
O10 N4 3.480(9) no 2_667
O10 C17 3.231(12) no 1_556
O10 C18 3.301(11) no 1_556
N3 C24 3.403(10) no 2_576
N3 C25 3.591(11) no 2_576
N4 O10 3.480(9) no 2_667
N4 C18 3.513(12) no 1_556
C2 C30 3.531(17) no 1_655
C4 C5 3.333(13) no 2_766
C5 C4 3.333(13) no 2_766
C5 C5 3.500(13) no 2_766
C12 O9 3.493(13) no 1_654
C15 O7 3.497(12) no 2_676
C17 O10 3.231(12) no 1_554
C18 O6 3.541(11) no 1_554
C18 O10 3.301(11) no 1_554
C18 N4 3.513(12) no 1_554
C19 O6 3.399(12) no 1_554
C20 C21 3.572(12) no 2_675
C21 O7 3.329(13) no 2_676
C21 C20 3.572(12) no 2_675
C22 C26 3.597(13) no 2_576
C24 O6 3.327(10) no 2_576
C24 O7 3.340(11) no 2_576
C24 N3 3.403(10) no 2_576
C24 C28 3.467(13) no 2_576
C25 O7 3.418(11) no 2_576
C25 N3 3.591(11) no 2_576
C26 O5 3.550(11) no 1_455
C26 C22 3.597(13) no 2_576
C28 C24 3.467(13) no 2_576
C30 O5 3.510(12) no 1_455
C30 C2 3.531(17) no 1_455
Gd1 H1 3.1341 no .
Gd1 H4 3.4397 no 2_666
Gd1 H21 3.4400 no .
Cu1 H5 3.1962 no .
Cu1 H11 3.0370 no .
O1 H1 2.4909 no .
O2 H4 3.0798 no 2_666
O3 H1 3.4849 no 2_666
O3 H4 2.4410 no .
O3 H5 2.7238 no .
O3 H10 3.3106 no .
O3 H23 3.2777 no 2_666
O4 H4 2.9440 no 2_666
O4 H20 2.6707 no .
O4 H23 2.5875 no .
O4 H24 3.2377 no .
O4 H25 2.5905 no .
O5 H1 3.3123 no .
O6 H21 3.3077 no .
O8 H1 2.4857 no .
O8 H5 3.5937 no 2_666
O8 H10 3.0695 no 2_666
O9 H9 3.4764 no 2_666
O9 H10 3.1069 no 2_666
O9 H21 2.3879 no .
O9 H23 3.0899 no .
O10 H9 3.2950 no 2_666
O10 H10 2.8954 no 2_666
N1 H6 2.8238 no .
N1 H11 2.6441 no .
N2 H5 2.7064 no .
N2 H12 3.1970 no .
N2 H16 3.5886 no .
N4 H9 3.5784 no 2_666
N4 H10 2.7467 no 2_666
N4 H21 3.5920 no .
C1 H2 3.2665 no .
C1 H4 3.2424 no .
C2 H3 3.2498 no .
C2 H5 3.0297 no 2_666
C3 H4 3.2194 no .
C3 H5 3.4305 no 2_666
C3 H12 3.5301 no 2_666
C4 H1 3.2415 no .
C5 H2 3.2234 no .
C6 H1 3.2525 no .
C6 H3 3.2648 no .
C7 H4 2.5646 no .
C7 H5 2.6811 no .
C7 H6 3.4284 no .
C8 H6 2.6396 no .
C8 H10 2.6672 no .
C8 H12 2.9171 no .
C9 H7 3.2591 no .
C9 H9 3.2394 no .
C9 H11 2.6054 no .
C10 H5 3.2941 no .
C10 H8 3.2486 no .
C10 H10 3.2187 no .
C10 H11 2.7036 no .
C11 H9 3.2168 no .
C12 H6 3.2472 no .
C12 H10 3.2102 no .
C13 H7 3.2163 no .
C14 H5 2.5670 no .
C14 H6 3.2226 no .
C14 H8 3.2106 no .
C15 H6 2.9374 no .
C15 H12 2.6978 no .
C15 H16 2.6273 no .
C15 H17 2.5517 no .
C16 H5 2.7369 no .
C16 H13 3.2565 no .
C16 H15 3.2599 no .
C16 H17 2.4507 no .
C17 H5 2.8225 no .
C17 H10 3.4644 no .
C17 H11 3.2984 no .
C17 H14 3.2269 no .
C17 H16 3.2302 no .
C17 H17 2.8130 no .
C18 H15 3.2147 no .
C19 H12 3.2281 no .
C19 H16 3.2263 no .
C20 H13 3.2166 no .
C21 H11 2.4891 no .
C21 H12 3.2268 no .
C21 H14 3.2298 no .
C21 H17 3.0957 no .
C22 H11 2.9582 no .
C22 H12 3.3170 no .
C22 H18 2.5832 no .
C23 H3 3.0326 no 2_666
C23 H19 3.2504 no .
C24 H3 3.1141 no 2_666
C24 H17 2.5804 no .
C24 H20 3.2310 no .
C25 H3 3.3599 no 2_666
C26 H3 3.5100 no 2_666
C26 H18 3.2282 no .
C26 H22 2.5587 no .
C26 H25 2.7963 no .
C27 H3 3.4303 no 2_666
C27 H4 2.8974 no 2_666
C27 H19 3.2267 no .
C27 H21 3.2167 no .
C27 H22 2.5369 no .
C27 H23 3.4989 no .
C27 H25 2.8982 no .
C28 H3 3.2004 no 2_666
C28 H4 2.9831 no 2_666
C28 H17 3.2982 no .
C28 H18 3.2366 no .
C28 H20 3.2559 no .
C29 H20 2.5720 no .
C30 H4 3.4366 no 2_666
C30 H20 2.8705 no .
H1 H2 2.3078 no .
H1 H5 2.8225 no 2_666
H2 H3 2.3284 no .
H2 H5 3.5121 no 2_666
H2 H12 3.0200 no 2_666
H3 H4 2.3155 no .
H3 H18 3.5227 no 2_666
H4 H23 3.0800 no 2_666
H4 H25 3.0916 no 2_666
H5 H6 3.5682 no .
H5 H10 2.3552 no .
H5 H11 2.8412 no .
H5 H12 2.3575 no .
H6 H7 2.3497 no .
H6 H11 2.3373 no .
H7 H8 2.3148 no .
H8 H9 2.2745 no .
H9 H10 2.3079 no .
H10 H12 3.2319 no .
H11 H12 3.5969 no .
H11 H16 2.2672 no .
H11 H17 3.0925 no .
H12 H13 2.3206 no .
H12 H17 2.9801 no .
H13 H14 2.3075 no .
H14 H15 2.2791 no .
H15 H16 2.3331 no .
H16 H17 3.4230 no .
H17 H18 2.3720 no .
H18 H19 2.2855 no .
H19 H20 2.3287 no .
H20 H21 3.4911 no .
H20 H22 2.0774 no .
H20 H24 3.3451 no .
H20 H25 2.3472 no .
H21 H23 2.2885 no .
H21 H24 2.3050 no .
H21 H25 2.7835 no .
H22 H23 2.7736 no .
H22 H24 2.2990 no .
H22 H25 2.2885 no .
O5 H19 3.3879 no 2_576
O5 H20 2.7405 no 1_655
O5 H24 3.3425 no 1_655
O5 H25 2.8794 no 1_655
O6 H13 3.1697 no 1_556
O6 H14 2.8826 no 1_556
O6 H18 2.5243 no 2_576
O7 H6 3.0590 no 2_676
O7 H11 2.5611 no 2_676
O7 H14 3.2175 no 1_556
O7 H16 2.4508 no 2_676
O7 H18 2.6738 no 2_576
O7 H19 2.8397 no 2_576
O7 H20 3.1321 no 1_655
O8 H24 3.2137 no 1_655
O9 H8 2.5833 no 1_456
O9 H13 2.9083 no 1_556
O10 H8 2.9360 no 1_456
O10 H10 2.8482 no 1_556
O10 H12 2.8062 no 1_556
O10 H13 2.9319 no 1_556
N3 H14 3.3921 no 1_556
N3 H16 3.2883 no 2_676
N3 H18 2.7091 no 2_576
N3 H19 3.0885 no 2_576
N3 H20 3.3465 no 1_655
N4 H8 3.1442 no 1_456
N4 H13 2.9890 no 1_556
C1 H25 3.5205 no 1_655
C2 H23 3.4802 no 1_655
C2 H25 2.9273 no 1_655
C3 H4 3.4651 no 2_766
C3 H7 3.4053 no 2_766
C3 H23 3.3748 no 1_655
C3 H25 3.3840 no 1_655
C4 H4 3.2860 no 2_766
C5 H3 3.3532 no 2_766
C6 H3 3.3793 no 2_766
C10 H2 3.1694 no 2_766
C10 H3 3.4749 no 2_766
C10 H15 3.3125 no 2_675
C11 H2 2.7385 no 2_766
C11 H12 3.3037 no 1_655
C11 H13 3.3343 no 1_655
C11 H14 3.1907 no 2_675
C11 H15 3.0534 no 2_675
C12 H2 3.4030 no 2_766
C12 H9 3.4403 no 2_765
C12 H13 3.2996 no 1_655
C12 H15 3.1019 no 2_675
C12 H21 3.2255 no 1_654
C12 H24 3.5707 no 1_654
C13 H9 3.4466 no 2_765
C13 H15 3.3859 no 2_675
C13 H21 3.5734 no 1_654
C13 H24 2.9868 no 1_654
C14 H15 3.5978 no 2_675
C17 H7 2.9190 no 1_455
C18 H7 3.0625 no 1_455
C18 H8 3.5117 no 1_455
C18 H14 3.4223 no 2_575
C19 H7 3.5906 no 2_675
C19 H13 3.5647 no 2_575
C20 H15 3.4778 no 2_675
C20 H16 3.4305 no 2_675
C20 H21 3.5100 no 2_576
C20 H22 3.3712 no 2_576
C21 H15 3.2535 no 2_675
C21 H22 2.9407 no 2_576
C24 H6 3.4638 no 1_455
C29 H8 3.5748 no 1_456
C29 H16 3.4992 no 2_576
C30 H1 3.2260 no 1_455
C30 H9 3.0585 no 1_456
H1 C30 3.2260 no 1_655
H1 H23 3.2933 no 1_655
H1 H24 3.1273 no 1_655
H1 H25 2.7418 no 1_655
H2 C10 3.1694 no 2_766
H2 C11 2.7385 no 2_766
H2 C12 3.4030 no 2_766
H2 H6 3.2872 no 2_766
H2 H7 2.5681 no 2_766
H2 H23 3.1002 no 1_655
H2 H25 3.5052 no 1_655
H3 C5 3.3532 no 2_766
H3 C6 3.3793 no 2_766
H3 C10 3.4749 no 2_766
H3 H4 3.4354 no 2_766
H3 H6 2.9942 no 2_766
H4 C3 3.4651 no 2_766
H4 C4 3.2860 no 2_766
H4 H3 3.4354 no 2_766
H6 O7 3.0590 no 2_676
H6 C24 3.4638 no 1_655
H6 H2 3.2872 no 2_766
H6 H3 2.9942 no 2_766
H6 H18 3.0999 no 1_655
H7 C3 3.4053 no 2_766
H7 C17 2.9190 no 1_655
H7 C18 3.0625 no 1_655
H7 C19 3.5906 no 2_675
H7 H2 2.5681 no 2_766
H7 H12 2.5071 no 1_655
H7 H13 2.7891 no 1_655
H7 H14 2.8875 no 2_675
H7 H15 3.3817 no 2_675
H7 H17 3.4337 no 1_655
H8 O9 2.5833 no 1_654
H8 O10 2.9360 no 1_654
H8 N4 3.1442 no 1_654
H8 C18 3.5117 no 1_655
H8 C29 3.5748 no 1_654
H8 H9 3.0813 no 2_765
H8 H12 3.3965 no 1_655
H8 H13 2.7273 no 1_655
H8 H15 3.4720 no 2_675
H8 H21 2.7187 no 1_654
H8 H23 3.5980 no 1_654
H8 H24 3.5044 no 1_654
H9 C12 3.4403 no 2_765
H9 C13 3.4466 no 2_765
H9 C30 3.0585 no 1_654
H9 H8 3.0813 no 2_765
H9 H9 3.0924 no 2_765
H9 H21 3.3659 no 1_654
H9 H23 2.9224 no 1_654
H9 H24 2.4171 no 1_654
H10 O10 2.8482 no 1_554
H11 O7 2.5611 no 2_676
H12 O10 2.8062 no 1_554
H12 C11 3.3037 no 1_455
H12 H7 2.5071 no 1_455
H12 H8 3.3965 no 1_455
H13 O6 3.1697 no 1_554
H13 O9 2.9083 no 1_554
H13 O10 2.9319 no 1_554
H13 N4 2.9890 no 1_554
H13 C11 3.3343 no 1_455
H13 C12 3.2996 no 1_455
H13 C19 3.5647 no 2_575
H13 H7 2.7891 no 1_455
H13 H8 2.7273 no 1_455
H13 H14 3.3054 no 2_575
H13 H21 3.2362 no 1_554
H14 O6 2.8826 no 1_554
H14 O7 3.2175 no 1_554
H14 N3 3.3921 no 1_554
H14 C11 3.1907 no 2_675
H14 C18 3.4223 no 2_575
H14 H7 2.8875 no 2_675
H14 H13 3.3054 no 2_575
H15 C10 3.3125 no 2_675
H15 C11 3.0534 no 2_675
H15 C12 3.1019 no 2_675
H15 C13 3.3859 no 2_675
H15 C14 3.5978 no 2_675
H15 C20 3.4778 no 2_675
H15 C21 3.2535 no 2_675
H15 H7 3.3817 no 2_675
H15 H8 3.4720 no 2_675
H15 H15 3.5990 no 2_675
H15 H16 3.2338 no 2_675
H15 H21 3.3359 no 2_576
H15 H22 3.3888 no 2_576
H16 O7 2.4508 no 2_676
H16 N3 3.2883 no 2_676
H16 C20 3.4305 no 2_675
H16 C29 3.4992 no 2_576
H16 H15 3.2338 no 2_675
H16 H20 3.5568 no 2_576
H16 H22 2.6390 no 2_576
H17 H7 3.4337 no 1_455
H17 H22 3.1289 no 2_576
H18 O6 2.5243 no 2_576
H18 O7 2.6738 no 2_576
H18 N3 2.7091 no 2_576
H18 H6 3.0999 no 1_455
H19 O5 3.3879 no 2_576
H19 O7 2.8397 no 2_576
H19 N3 3.0885 no 2_576
H19 H19 3.1374 no 2_476
H20 O5 2.7405 no 1_455
H20 O7 3.1321 no 1_455
H20 N3 3.3465 no 1_455
H20 H16 3.5568 no 2_576
H21 C12 3.2255 no 1_456
H21 C13 3.5734 no 1_456
H21 C20 3.5100 no 2_576
H21 H8 2.7187 no 1_456
H21 H9 3.3659 no 1_456
H21 H13 3.2362 no 1_556
H21 H15 3.3359 no 2_576
H22 C20 3.3712 no 2_576
H22 C21 2.9407 no 2_576
H22 H15 3.3888 no 2_576
H22 H16 2.6390 no 2_576
H22 H17 3.1289 no 2_576
H23 C2 3.4802 no 1_455
H23 C3 3.3748 no 1_455
H23 H1 3.2933 no 1_455
H23 H2 3.1002 no 1_455
H23 H8 3.5980 no 1_456
H23 H9 2.9224 no 1_456
H24 O5 3.3425 no 1_455
H24 O8 3.2137 no 1_455
H24 C12 3.5707 no 1_456
H24 C13 2.9868 no 1_456
H24 H1 3.1273 no 1_455
H24 H8 3.5044 no 1_456
H24 H9 2.4171 no 1_456
H25 O5 2.8794 no 1_455
H25 C1 3.5205 no 1_455
H25 C2 2.9273 no 1_455
H25 C3 3.3840 no 1_455
H25 H1 2.7418 no 1_455
H25 H2 3.5052 no 1_455

loop_
_geom_torsion_atom_site_label_1
_geom_torsion_atom_site_label_2
_geom_torsion_atom_site_label_3
_geom_torsion_atom_site_label_4
_geom_torsion
_geom_torsion_publ_flag
_geom_torsion_site_symmetry_1
_geom_torsion_site_symmetry_3
_geom_torsion_site_symmetry_4
O1 Gd1 O2 Cu1 0.3(3) no . . .
O1 Gd1 O2 C28 154.5(5) no . . .
O2 Gd1 O1 Cu1 -0.3(3) no . . .
O2 Gd1 O1 C1 -178.6(6) no . . .
O1 Gd1 O3 C7 -13.1(5) no . 2_666 2_666
O3 Gd1 O1 Cu1 106.0(3) no 2_666 . .
O3 Gd1 O1 C1 -72.3(6) no 2_666 . .
O1 Gd1 O4 C27 -16.2(6) no . . .
O1 Gd1 O4 C29 159.0(4) no . . .
O4 Gd1 O1 Cu1 21.9(4) no . . .
O4 Gd1 O1 C1 -156.5(5) no . . .
O1 Gd1 O5 N3 160.9(4) no . . .
O5 Gd1 O1 Cu1 -89.4(3) no . . .
O5 Gd1 O1 C1 92.3(6) no . . .
O1 Gd1 O6 N3 -16.7(4) no . . .
O6 Gd1 O1 Cu1 -73.7(3) no . . .
O6 Gd1 O1 C1 108.0(5) no . . .
O1 Gd1 O8 N4 -161.0(4) no . . .
O8 Gd1 O1 Cu1 -161.9(3) no . . .
O8 Gd1 O1 C1 19.8(6) no . . .
O1 Gd1 O9 N4 43.3(7) no . . .
O9 Gd1 O1 Cu1 165.3(4) no . . .
O9 Gd1 O1 C1 -13.0(9) no . . .
O1 Gd1 N3 O5 -18.2(4) no . . .
O1 Gd1 N3 O6 165.8(3) no . . .
N3 Gd1 O1 Cu1 -81.0(3) no . . .
N3 Gd1 O1 C1 100.7(6) no . . .
O1 Gd1 N4 O8 23.4(5) no . . .
O1 Gd1 N4 O9 -153.8(3) no . . .
N4 Gd1 O1 Cu1 -172.2(3) no . . .
N4 Gd1 O1 C1 9.5(7) no . . .
O2 Gd1 O3 C7 51.1(5) no . 2_666 2_666
O3 Gd1 O2 Cu1 -72.9(3) no 2_666 . .
O3 Gd1 O2 C28 81.3(5) no 2_666 . .
O2 Gd1 O4 C27 6.5(4) no . . .
O2 Gd1 O4 C29 -178.3(5) no . . .
O4 Gd1 O2 Cu1 -160.6(4) no . . .
O4 Gd1 O2 C28 -6.3(4) no . . .
O2 Gd1 O5 N3 92.2(3) no . . .
O5 Gd1 O2 Cu1 73.6(3) no . . .
O5 Gd1 O2 C28 -132.2(5) no . . .
O2 Gd1 O6 N3 -78.9(3) no . . .
O6 Gd1 O2 Cu1 125.7(3) no . . .
O6 Gd1 O2 C28 -80.1(5) no . . .
O2 Gd1 O8 N4 142.2(4) no . . .
O8 Gd1 O2 Cu1 62.6(7) no . . .
O8 Gd1 O2 C28 -143.2(5) no . . .
O2 Gd1 O9 N4 -158.8(3) no . . .
O9 Gd1 O2 Cu1 -167.6(3) no . . .
O9 Gd1 O2 C28 -13.4(7) no . . .
O2 Gd1 N3 O5 -84.6(3) no . . .
O2 Gd1 N3 O6 99.5(4) no . . .
N3 Gd1 O2 Cu1 99.9(3) no . . .
N3 Gd1 O2 C28 -105.9(5) no . . .
O3 Gd1 O4 C27 -93.8(4) no 2_666 . .
O3 Gd1 O4 C29 81.4(5) no 2_666 . .
O4 Gd1 O3 C7 115.4(5) no . 2_666 2_666
O3 Gd1 O5 N3 -170.7(3) no 2_666 . .
O5 Gd1 O3 C7 -40.5(7) no . 2_666 2_666
O3 Gd1 O6 N3 164.2(4) no 2_666 . .
O6 Gd1 O3 C7 166.2(4) no . 2_666 2_666
O3 Gd1 O8 N4 -81.5(4) no 2_666 . .
O8 Gd1 O3 C7 -114.7(5) no . 2_666 2_666
O3 Gd1 O9 N4 101.2(4) no 2_666 . .
O9 Gd1 O3 C7 -166.7(5) no . 2_666 2_666
O3 Gd1 N4 O8 99.5(4) no 2_666 . .
O3 Gd1 N4 O9 -77.6(4) no 2_666 . .
N4 Gd1 O3 C7 -140.7(5) no . 2_666 2_666
O4 Gd1 O5 N3 36.7(4) no . . .
O5 Gd1 O4 C27 71.6(5) no . . .
O5 Gd1 O4 C29 -113.2(5) no . . .
O4 Gd1 O6 N3 -142.6(4) no . . .
O6 Gd1 O4 C27 102.6(5) no . . .
O6 Gd1 O4 C29 -82.2(5) no . . .
O4 Gd1 O8 N4 15.2(5) no . . .
O8 Gd1 O4 C27 168.5(4) no . . .
O8 Gd1 O4 C29 -16.3(6) no . . .
O4 Gd1 O9 N4 -165.3(4) no . . .
O9 Gd1 O4 C27 -177.9(5) no . . .
O9 Gd1 O4 C29 -2.7(4) no . . .
O4 Gd1 N3 O5 -147.9(3) no . . .
O4 Gd1 N3 O6 36.2(4) no . . .
N3 Gd1 O4 C27 86.9(5) no . . .
N3 Gd1 O4 C29 -97.8(5) no . . .
O4 Gd1 N4 O8 -168.0(4) no . . .
O4 Gd1 N4 O9 14.9(4) no . . .
N4 Gd1 O4 C27 175.3(4) no . . .
N4 Gd1 O4 C29 -9.4(5) no . . .
O5 Gd1 O6 N3 2.3(3) no . . .
O6 Gd1 O5 N3 -2.2(3) no . . .
O5 Gd1 O8 N4 131.1(4) no . . .
O8 Gd1 O5 N3 -91.7(4) no . . .
O5 Gd1 O9 N4 -50.0(4) no . . .
O9 Gd1 O5 N3 -52.0(4) no . . .
O5 Gd1 N3 O5 0.0(4) no . . .
O5 Gd1 N3 O6 -176.0(7) no . . .
N3 Gd1 O5 N3 0.0(4) no . . .
O5 Gd1 N4 O8 -47.7(4) no . . .
O5 Gd1 N4 O9 135.1(4) no . . .
N4 Gd1 O5 N3 -72.1(4) no . . .
O6 Gd1 O8 N4 78.0(4) no . . .
O8 Gd1 O6 N3 82.8(3) no . . .
O6 Gd1 O9 N4 -88.3(4) no . . .
O9 Gd1 O6 N3 136.3(4) no . . .
O6 Gd1 N3 O5 176.0(7) no . . .
O6 Gd1 N3 O6 0.0(3) no . . .
N3 Gd1 O6 N3 0.0(4) no . . .
O6 Gd1 N4 O8 -97.2(4) no . . .
O6 Gd1 N4 O9 85.6(4) no . . .
N4 Gd1 O6 N3 109.1(4) no . . .
O8 Gd1 O9 N4 1.6(3) no . . .
O9 Gd1 O8 N4 -1.6(3) no . . .
O8 Gd1 N3 O5 83.0(4) no . . .
O8 Gd1 N3 O6 -92.9(4) no . . .
N3 Gd1 O8 N4 104.4(4) no . . .
O8 Gd1 N4 O8 -0.0(4) no . . .
O8 Gd1 N4 O9 -177.2(8) no . . .
N4 Gd1 O8 N4 0.0(4) no . . .
O9 Gd1 N3 O5 133.4(3) no . . .
O9 Gd1 N3 O6 -42.6(4) no . . .
N3 Gd1 O9 N4 -70.5(4) no . . .
O9 Gd1 N4 O8 177.2(7) no . . .
O9 Gd1 N4 O9 0.0(4) no . . .
N4 Gd1 O9 N4 0.0(4) no . . .
N3 Gd1 N4 O8 -72.6(4) no . . .
N3 Gd1 N4 O9 110.2(4) no . . .
N4 Gd1 N3 O5 108.5(4) no . . .
N4 Gd1 N3 O6 -67.5(4) no . . .
O1 Cu1 O2 Gd1 -0.3(3) no . . .
O1 Cu1 O2 C28 -155.4(5) no . . .
O2 Cu1 O1 Gd1 0.3(3) no . . .
O2 Cu1 O1 C1 178.9(5) no . . .
O1 Cu1 N1 C7 23.0(6) no . . .
O1 Cu1 N1 C8 172.0(5) no . . .
N1 Cu1 O1 Gd1 -174.9(3) no . . .
N1 Cu1 O1 C1 3.7(6) no . . .
O2 Cu1 N2 C15 166.3(5) no . . .
O2 Cu1 N2 C22 -15.7(7) no . . .
N2 Cu1 O2 Gd1 -179.7(3) no . . .
N2 Cu1 O2 C28 25.2(5) no . . .
N1 Cu1 N2 C15 -18.5(5) no . . .
N1 Cu1 N2 C22 159.5(7) no . . .
N2 Cu1 N1 C7 -157.4(6) no . . .
N2 Cu1 N1 C8 -8.4(5) no . . .
Gd1 O1 C1 C2 -14.5(12) no . . .
Gd1 O1 C1 C6 163.0(5) no . . .
Cu1 O1 C1 C2 167.5(5) no . . .
Cu1 O1 C1 C6 -15.1(11) no . . .
Gd1 O2 C28 C23 -172.8(5) no . . .
Gd1 O2 C28 C27 5.5(9) no . . .
Cu1 O2 C28 C23 -23.1(10) no . . .
Cu1 O2 C28 C27 155.2(5) no . . .
Gd1 O3 C7 N1 -119.2(7) no 2_666 . .
Gd1 O3 C7 C6 64.8(10) no 2_666 . .
Gd1 O4 C27 C26 173.0(5) no . . .
Gd1 O4 C27 C28 -6.4(9) no . . .
Gd1 O4 C29 C30 -91.9(7) no . . .
C27 O4 C29 C30 83.4(8) no . . .
C29 O4 C27 C26 -2.5(12) no . . .
C29 O4 C27 C28 178.0(7) no . . .
Gd1 O5 N3 Gd1 0.0 no . . .
Gd1 O5 N3 O6 3.9(7) no . . .
Gd1 O5 N3 O7 -174.1(6) no . . .
Gd1 O6 N3 Gd1 -0.0 no . . .
Gd1 O6 N3 O5 -3.9(7) no . . .
Gd1 O6 N3 O7 174.0(6) no . . .
Gd1 O8 N4 Gd1 -0.000(11) no . . .
Gd1 O8 N4 O9 2.6(7) no . . .
Gd1 O8 N4 O10 -177.2(7) no . . .
Gd1 O9 N4 Gd1 0.0 no . . .
Gd1 O9 N4 O8 -2.7(7) no . . .
Gd1 O9 N4 O10 177.1(6) no . . .
Cu1 N1 C7 O3 144.4(6) no . . .
Cu1 N1 C7 C6 -39.7(11) no . . .
Cu1 N1 C8 C9 152.4(5) no . . .
Cu1 N1 C8 C15 31.8(7) no . . .
C7 N1 C8 C9 -57.9(10) no . . .
C7 N1 C8 C15 -178.5(7) no . . .
C8 N1 C7 O3 -2.8(12) no . . .
C8 N1 C7 C6 173.0(7) no . . .
Cu1 N2 C15 C8 39.4(7) no . . .
Cu1 N2 C15 C16 167.2(5) no . . .
Cu1 N2 C22 C23 2.8(14) no . . .
C15 N2 C22 C23 -179.4(8) no . . .
C22 N2 C15 C8 -138.7(8) no . . .
C22 N2 C15 C16 -11.0(12) no . . .
O1 C1 C2 C3 179.8(7) no . . .
O1 C1 C6 C5 -179.5(7) no . . .
O1 C1 C6 C7 2.2(13) no . . .
C2 C1 C6 C5 -2.1(12) no . . .
C2 C1 C6 C7 179.6(8) no . . .
C6 C1 C2 C3 2.1(13) no . . .
C1 C2 C3 C4 -0.5(14) no . . .
C2 C3 C4 C5 -1.1(14) no . . .
C3 C4 C5 C6 1.2(14) no . . .
C4 C5 C6 C1 0.5(13) no . . .
C4 C5 C6 C7 178.8(8) no . . .
C1 C6 C7 O3 -155.7(8) no . . .
C1 C6 C7 N1 28.2(13) no . . .
C5 C6 C7 O3 26.0(12) no . . .
C5 C6 C7 N1 -150.1(8) no . . .
N1 C8 C9 C10 -54.2(9) no . . .
N1 C8 C9 C14 126.4(7) no . . .
N1 C8 C15 N2 -44.9(8) no . . .
N1 C8 C15 C16 -173.1(6) no . . .
C9 C8 C15 N2 -167.3(7) no . . .
C9 C8 C15 C16 64.5(9) no . . .
C15 C8 C9 C10 64.6(8) no . . .
C15 C8 C9 C14 -114.9(8) no . . .
C8 C9 C10 C11 178.4(6) no . . .
C8 C9 C14 C13 -177.2(6) no . . .
C10 C9 C14 C13 3.4(11) no . . .
C14 C9 C10 C11 -2.2(11) no . . .
C9 C10 C11 C12 0.4(13) no . . .
C10 C11 C12 C13 0.2(14) no . . .
C11 C12 C13 C14 0.9(15) no . . .
C12 C13 C14 C9 -2.8(13) no . . .
N2 C15 C16 C17 -72.1(9) no . . .
N2 C15 C16 C21 106.8(8) no . . .
C8 C15 C16 C17 51.1(10) no . . .
C8 C15 C16 C21 -130.0(7) no . . .
C15 C16 C17 C18 179.7(6) no . . .
C15 C16 C21 C20 -179.3(6) no . . .
C17 C16 C21 C20 -0.3(11) no . . .
C21 C16 C17 C18 0.7(11) no . . .
C16 C17 C18 C19 -0.1(12) no . . .
C17 C18 C19 C20 -0.8(12) no . . .
C18 C19 C20 C21 1.2(12) no . . .
C19 C20 C21 C16 -0.6(12) no . . .
N2 C22 C23 C24 -167.4(8) no . . .
N2 C22 C23 C28 7.7(14) no . . .
C22 C23 C24 C25 175.3(8) no . . .
C22 C23 C28 O2 3.5(13) no . . .
C22 C23 C28 C27 -174.7(7) no . . .
C24 C23 C28 O2 178.6(7) no . . .
C24 C23 C28 C27 0.4(12) no . . .
C28 C23 C24 C25 -0.1(13) no . . .
C23 C24 C25 C26 -0.7(14) no . . .
C24 C25 C26 C27 1.1(14) no . . .
C25 C26 C27 O4 179.8(8) no . . .
C25 C26 C27 C28 -0.8(13) no . . .
O4 C27 C28 O2 1.2(11) no . . .
O4 C27 C28 C23 179.5(6) no . . .
C26 C27 C28 O2 -178.3(8) no . . .
C26 C27 C28 C23 0.1(12) no . . .
